data_9005650
loop_
_publ_author_name
'Bosi, F.'
'Lucchesi, S.'

_publ_section_title
;
 Crystal chemistry of the schorl-dravite series
 Note: Tourmaline TM235b
;
_journal_name_full 'European Journal of Mineralogy'
_journal_page_first 335
_journal_page_last 344
_journal_paper_doi 10.1127/0935-1221/2004/0016-0335
_journal_volume 16
_journal_year 2004
_chemical_compound_source 'Beresov Mine, Siberia'
_chemical_formula_sum
;Al6.303 B3 Ca0.094 Cr0.003 F0.046 Fe0.576 H0.572 K0.003 Mg2.064 Na0.724
 O30.954 Si5.982 Ti0.063 V0.003 Zn0.012
;
_chemical_name_mineral Hydroxy-dravite
_space_group_IT_number 160
_symmetry_space_group_name_Hall 'R 3 -2"'
_symmetry_space_group_name_H-M 'R 3 m :H'
_cell_angle_alpha 90
_cell_angle_beta 90
_cell_angle_gamma 120
_cell_formula_units_Z 3
_cell_length_a 15.9388
_cell_length_b 15.9388
_cell_length_c 7.2050
_cell_volume 1585.170
_database_code_amcsd 0007041
_exptl_crystal_density_diffrn 3.061
_cod_original_sg_symbol_H-M 'R 3 m'
_cod_original_formula_sum
;Na.724 Ca.094 K.003 Al6.303 Mg2.064 Fe.576 Ti.063 Zn.012 V.003 Cr.003 Si5.982
 B3 O30.954 F.046 H.572
;
_cod_database_code 9005650

loop_
_space_group_symop_operation_xyz
x,y,z
2/3+x,1/3+y,1/3+z
1/3+x,2/3+y,2/3+z
x,x-y,z
2/3+x,1/3+x-y,1/3+z
1/3+x,2/3+x-y,2/3+z
-y,-x,z
2/3-y,1/3-x,1/3+z
1/3-y,2/3-x,2/3+z
-x+y,y,z
2/3-x+y,1/3+y,1/3+z
1/3-x+y,2/3+y,2/3+z
-y,x-y,z
2/3-y,1/3+x-y,1/3+z
1/3-y,2/3+x-y,2/3+z
-x+y,-x,z
2/3-x+y,1/3-x,1/3+z
1/3-x+y,2/3-x,2/3+z

loop_
_atom_site_label
_atom_site_fract_x
_atom_site_fract_y
_atom_site_fract_z
_atom_site_occupancy
_atom_site_type_symbol
_atom_site_attached_hydrogens
NaX 0.00000 0.00000 0.23498 0.72400 Na 0
CaX 0.00000 0.00000 0.23498 0.09400 Ca 0
KX 0.00000 0.00000 0.23498 0.00300 K 0
AlY 0.12457 0.06228 0.63361 0.42900 Al 0
MgY 0.12457 0.06228 0.63361 0.38400 Mg 0
Fe2+Y 0.12457 0.06228 0.63361 0.16200 Fe 0
Ti4+Y 0.12457 0.06228 0.63361 0.02100 Ti 0
ZnY 0.12457 0.06228 0.63361 0.00400 Zn 0
V3+Y 0.12457 0.06228 0.63361 0.00100 V 0
Cr3+Y 0.12457 0.06228 0.63361 0.00100 Cr 0
AlZ 0.29805 0.26158 0.61157 0.83300 Al 0
MgZ 0.29805 0.26158 0.61157 0.15200 Mg 0
Fe3+Z 0.29805 0.26158 0.61157 0.01200 Fe 0
Fe2+Z 0.29805 0.26158 0.61157 0.00300 Fe 0
SiT 0.19177 0.18985 0.00000 0.99700 Si 0
AlT 0.19177 0.18985 0.00000 0.00300 Al 0
B 0.10976 0.21952 0.45507 1.00000 B 0
O-H1W 0.00000 0.00000 0.77293 0.57200 O 1
O1W 0.00000 0.00000 0.77293 0.38200 O 0
F1W 0.00000 0.00000 0.77293 0.04600 F 0
O2 0.06081 0.12162 0.48753 1.00000 O 0
O3V 0.26373 0.13186 0.51141 1.00000 O 0
O4 0.09306 0.18612 0.07048 1.00000 O 0
O5 0.18431 0.09216 0.09189 1.00000 O 0
O6 0.19546 0.18516 0.77772 1.00000 O 0
O7 0.28506 0.28497 0.07892 1.00000 O 0
O8 0.20920 0.26991 0.44101 1.00000 O 0

loop_
_cod_changelog_entry_id
_cod_changelog_entry_author
_cod_changelog_entry_date
_cod_changelog_entry_text
1
;cod-tools version 3.8.0
Id: cif_guess_AMCSD_atom_types 9581 2023-05-17 12:35:41Z saulius
;
2023-05-23T09:18:31+03:00
;Derived atom types and hydrogen counts
from atom names that follow the AMCSD naming convention
(Wat == water, O-H == hydroxyl).
;

loop_
_cod_related_entry_id
_cod_related_entry_database
_cod_related_entry_code
1 AMCSD 0007041
